data_2242792
loop_
_publ_author_name
'Meral, Seher'
'Kansiz, Sevgi'
'Dege, Necmi'
'Alaman Agar, Aysen'
'Tsapyuk, Galyna G.'

_publ_section_title
;
 Crystal structure and Hirshfeld surface analysis of
 <i>N</i>,<i>N</i>'-[ethane-1,2-diylbis(oxy)]bis(4-methylbenzenesulfonamide)
;
_journal_coeditor_code XU5951
_journal_issue 1
_journal_name_full 'Acta Crystallographica Section E'
_journal_page_first 81
_journal_page_last 85
_journal_paper_doi 10.1107/S2056989018017437
_journal_volume 75
_journal_year 2019
_chemical_formula_iupac 'C16 H20 N2 O6 S2'
_chemical_formula_moiety 'C16 H20 N2 O6 S2'
_chemical_formula_sum 'C16 H20 N2 O6 S2'
_chemical_formula_weight 400.46
_chemical_name_systematic
;
<i>N</i>,<i>N</i>'-[Ethane-1,2-diylbis(oxy)]bis(4-methylbenzenesulfonamide)
;
_space_group_crystal_system monoclinic
_space_group_IT_number 15
_space_group_name_Hall '-C 2yc'
_space_group_name_H-M_alt 'C 1 2/c 1'
_symmetry_space_group_name_Hall '-C 2yc'
_symmetry_space_group_name_H-M 'C 1 2/c 1'
_atom_sites_solution_hydrogens mixed
_audit_creation_method SHELXL-2017/1
_cell_angle_alpha 90
_cell_angle_beta 113.442(8)
_cell_angle_gamma 90
_cell_formula_units_Z 4
_cell_length_a 16.3393(18)
_cell_length_b 13.4977(19)
_cell_length_c 9.7461(11)
_cell_measurement_reflns_used 6407
_cell_measurement_temperature 296(2)
_cell_measurement_theta_max 27.23
_cell_measurement_theta_min 2.03
_cell_volume 1972.0(4)
_computing_cell_refinement
;
X-AREA (Stoe & Cie, 2002)
;
_computing_data_collection
;
X-AREA (Stoe & Cie, 2002)
;
_computing_data_reduction
;
X-RED (Stoe & Cie, 2002)
;
_computing_molecular_graphics
;
ORTEP-3 for Windows (Farrugia, 2012)
;
_computing_publication_material
;
WinGX (Farrugia, 2012) and PLATON (Spek, 2009)
;
_computing_structure_refinement
;
SHELXL2017 (Sheldrick, 2015)
;
_computing_structure_solution
;
WinGX (Farrugia, 2012)
;
_diffrn_ambient_temperature 296(2)
_diffrn_detector_area_resol_mean 6.67
_diffrn_measured_fraction_theta_full 0.998
_diffrn_measured_fraction_theta_max 0.998
_diffrn_measurement_device_type 'Stoe IPDS 2'
_diffrn_measurement_method 'rotation method'
_diffrn_radiation_type MoK\a
_diffrn_radiation_wavelength 0.71073
_diffrn_reflns_av_R_equivalents 0.0861
_diffrn_reflns_av_unetI/netI 0.0717
_diffrn_reflns_limit_h_max 20
_diffrn_reflns_limit_h_min -20
_diffrn_reflns_limit_k_max 16
_diffrn_reflns_limit_k_min -16
_diffrn_reflns_limit_l_max 9
_diffrn_reflns_limit_l_min -12
_diffrn_reflns_number 6561
_diffrn_reflns_theta_full 25.242
_diffrn_reflns_theta_max 25.998
_diffrn_reflns_theta_min 2.030
_diffrn_source 'sealed X-ray tube, 12 x 0.4 mm long-fine focus'
_exptl_absorpt_coefficient_mu 0.303
_exptl_absorpt_correction_T_max 0.9729
_exptl_absorpt_correction_T_min 0.8732
_exptl_absorpt_correction_type integration
_exptl_absorpt_process_details
;
(X-RED32; Stoe & Cie, 2002)
;
_exptl_crystal_colour colorless
_exptl_crystal_density_diffrn 1.349
_exptl_crystal_description prism
_exptl_crystal_F_000 840
_exptl_crystal_size_max 0.560
_exptl_crystal_size_mid 0.363
_exptl_crystal_size_min 0.130
_refine_diff_density_max 0.144
_refine_diff_density_min -0.248
_refine_ls_extinction_method none
_refine_ls_goodness_of_fit_ref 0.903
_refine_ls_hydrogen_treatment mixed
_refine_ls_matrix_type full
_refine_ls_number_parameters 123
_refine_ls_number_reflns 1938
_refine_ls_number_restraints 0
_refine_ls_restrained_S_all 0.903
_refine_ls_R_factor_all 0.0962
_refine_ls_R_factor_gt 0.0472
_refine_ls_shift/su_max 0.000
_refine_ls_shift/su_mean 0.000
_refine_ls_structure_factor_coef Fsqd
_refine_ls_weighting_details 'w=1/[\s^2^(Fo^2^)+(0.0562P)^2^] where P=(Fo^2^+2Fc^2^)/3'
_refine_ls_weighting_scheme calc
_refine_ls_wR_factor_gt 0.1003
_refine_ls_wR_factor_ref 0.1157
_reflns_number_gt 1070
_reflns_number_total 1938
_reflns_threshold_expression 'I > 2\s(I)'
_cod_data_source_file xu5951sup1.cif
_cod_data_source_block I
_cod_database_code 2242792
_shelx_space_group_comment
;
The symmetry employed for this shelxl refinement is uniquely defined
by the following loop, which should always be used as a source of
symmetry information in preference to the above space-group names.
They are only intended as comments.
;

loop_
_symmetry_equiv_pos_as_xyz
'x, y, z'
'-x, y, -z+1/2'
'x+1/2, y+1/2, z'
'-x+1/2, y+1/2, -z+1/2'
'-x, -y, -z'
'x, -y, z-1/2'
'-x+1/2, -y+1/2, -z'
'x+1/2, -y+1/2, z-1/2'

loop_
_atom_site_type_symbol
_atom_site_label
_atom_site_fract_x
_atom_site_fract_y
_atom_site_fract_z
_atom_site_U_iso_or_equiv
_atom_site_adp_type
_atom_site_calc_flag
_atom_site_occupancy
S S1 0.19812(4) 0.13241(6) 0.11223(9) 0.0759(3) Uani d 1
O O1 0.04273(10) 0.15963(13) -0.0863(2) 0.0722(5) Uani d 1
C C1 0.00029(17) 0.0748(2) -0.1731(3) 0.0698(7) Uani d 1
H H1A -0.060770 0.071765 -0.181199 0.084 Uiso calc 1
H H1B 0.030688 0.015643 -0.121023 0.084 Uiso calc 1
O O3 0.28617(11) 0.15543(15) 0.1220(3) 0.0907(7) Uani d 1
O O2 0.17825(13) 0.03371(14) 0.1379(3) 0.0928(7) Uani d 1
N N1 0.13462(14) 0.1594(2) -0.0629(3) 0.0751(7) Uani d 1
C C2 0.16891(16) 0.2121(2) 0.2267(3) 0.0705(8) Uani d 1
C C5 0.1182(2) 0.3366(3) 0.4043(4) 0.0929(10) Uani d 1
C C7 0.1370(2) 0.1733(3) 0.3271(4) 0.1030(11) Uani d 1
H H7 0.131947 0.105133 0.335264 0.124 Uiso calc 1
C C4 0.1518(2) 0.3736(3) 0.3067(4) 0.1041(11) Uani d 1
H H4 0.157573 0.441748 0.299978 0.125 Uiso calc 1
C C6 0.1129(3) 0.2367(4) 0.4145(5) 0.1153(13) Uani d 1
H H6 0.092328 0.210422 0.483059 0.138 Uiso calc 1
C C3 0.1774(2) 0.3119(3) 0.2180(4) 0.0954(10) Uani d 1
H H3 0.200335 0.338428 0.152627 0.115 Uiso calc 1
C C8 0.0890(3) 0.4066(4) 0.4973(5) 0.1375(16) Uani d 1
H H8A 0.083016 0.370639 0.577813 0.206 Uiso calc 1
H H8B 0.032607 0.435597 0.435712 0.206 Uiso calc 1
H H8C 0.132692 0.457942 0.537350 0.206 Uiso calc 1
H H1 0.146(2) 0.217(2) -0.080(4) 0.089(11) Uiso d 1

loop_
_atom_site_aniso_label
_atom_site_aniso_U_11
_atom_site_aniso_U_22
_atom_site_aniso_U_33
_atom_site_aniso_U_12
_atom_site_aniso_U_13
_atom_site_aniso_U_23
S1 0.0600(4) 0.0881(5) 0.0859(6) -0.0056(4) 0.0356(4) 0.0138(4)
O1 0.0565(9) 0.0901(13) 0.0773(13) -0.0033(9) 0.0344(9) -0.0099(10)
C1 0.0658(14) 0.0790(17) 0.0728(19) -0.0063(14) 0.0365(15) 0.0007(16)
O3 0.0572(11) 0.1173(16) 0.1016(17) -0.0056(10) 0.0358(11) 0.0226(13)
O2 0.0875(13) 0.0809(13) 0.1204(19) -0.0012(10) 0.0523(13) 0.0201(13)
N1 0.0571(13) 0.0913(19) 0.0849(19) -0.0072(12) 0.0367(12) 0.0028(15)
C2 0.0576(14) 0.084(2) 0.0694(19) -0.0124(13) 0.0251(13) 0.0098(15)
C5 0.0732(19) 0.131(3) 0.065(2) -0.008(2) 0.0175(16) -0.010(2)
C7 0.122(3) 0.108(2) 0.100(3) -0.038(2) 0.066(2) 0.000(2)
C4 0.124(3) 0.089(2) 0.100(3) -0.008(2) 0.044(2) 0.000(2)
C6 0.127(3) 0.148(4) 0.097(3) -0.040(3) 0.071(3) -0.014(3)
C3 0.107(2) 0.094(2) 0.101(3) -0.0100(18) 0.059(2) 0.011(2)
C8 0.123(3) 0.192(4) 0.093(3) 0.006(3) 0.038(2) -0.044(3)

loop_
_atom_type_symbol
_atom_type_description
_atom_type_scat_dispersion_real
_atom_type_scat_dispersion_imag
_atom_type_scat_source
C C 0.0033 0.0016 'International Tables Vol C Tables 4.2.6.8 and 6.1.1.4'
H H 0.0000 0.0000 'International Tables Vol C Tables 4.2.6.8 and 6.1.1.4'
N N 0.0061 0.0033 'International Tables Vol C Tables 4.2.6.8 and 6.1.1.4'
O O 0.0106 0.0060 'International Tables Vol C Tables 4.2.6.8 and 6.1.1.4'
S S 0.1246 0.1234 'International Tables Vol C Tables 4.2.6.8 and 6.1.1.4'

loop_
_geom_angle_atom_site_label_1
_geom_angle_atom_site_label_2
_geom_angle_atom_site_label_3
_geom_angle_site_symmetry_1
_geom_angle_site_symmetry_3
_geom_angle
O2 S1 O3 . . 119.02(12)
O2 S1 N1 . . 107.29(15)
O3 S1 N1 . . 102.83(12)
O2 S1 C2 . . 109.02(13)
O3 S1 C2 . . 110.20(13)
N1 S1 C2 . . 107.80(13)
N1 O1 C1 . . 108.99(19)
O1 C1 C1 . 2_554 113.68(15)
O1 C1 H1A . . 108.8
C1 C1 H1A 2_554 . 108.8
O1 C1 H1B . . 108.8
C1 C1 H1B 2_554 . 108.8
H1A C1 H1B . . 107.7
O1 N1 S1 . . 110.82(17)
O1 N1 H1 . . 106(2)
S1 N1 H1 . . 108(2)
C3 C2 C7 . . 119.7(3)
C3 C2 S1 . . 120.6(2)
C7 C2 S1 . . 119.7(3)
C6 C5 C4 . . 117.9(3)
C6 C5 C8 . . 122.2(4)
C4 C5 C8 . . 120.0(4)
C6 C7 C2 . . 119.1(3)
C6 C7 H7 . . 120.5
C2 C7 H7 . . 120.5
C5 C4 C3 . . 121.4(3)
C5 C4 H4 . . 119.3
C3 C4 H4 . . 119.3
C5 C6 C7 . . 122.2(3)
C5 C6 H6 . . 118.9
C7 C6 H6 . . 118.9
C2 C3 C4 . . 119.7(3)
C2 C3 H3 . . 120.2
C4 C3 H3 . . 120.2
C5 C8 H8A . . 109.5
C5 C8 H8B . . 109.5
H8A C8 H8B . . 109.5
C5 C8 H8C . . 109.5
H8A C8 H8C . . 109.5
H8B C8 H8C . . 109.5

loop_
_geom_bond_atom_site_label_1
_geom_bond_atom_site_label_2
_geom_bond_site_symmetry_2
_geom_bond_distance
S1 O2 . 1.4168(19)
S1 O3 . 1.4376(17)
S1 N1 . 1.647(3)
S1 C2 . 1.747(3)
O1 N1 . 1.426(2)
O1 C1 . 1.429(3)
C1 C1 2_554 1.494(5)
C1 H1A . 0.9700
C1 H1B . 0.9700
N1 H1 . 0.83(3)
C2 C3 . 1.361(4)
C2 C7 . 1.381(4)
C5 C6 . 1.357(5)
C5 C4 . 1.368(5)
C5 C8 . 1.512(5)
C7 C6 . 1.371(5)
C7 H7 . 0.9300
C4 C3 . 1.379(5)
C4 H4 . 0.9300
C6 H6 . 0.9300
C3 H3 . 0.9300
C8 H8A . 0.9600
C8 H8B . 0.9600
C8 H8C . 0.9600

loop_
_geom_hbond_atom_site_label_D
_geom_hbond_atom_site_label_H
_geom_hbond_atom_site_label_A
_geom_hbond_site_symmetry_A
_geom_hbond_distance_DH
_geom_hbond_distance_HA
_geom_hbond_distance_DA
_geom_hbond_angle_DHA
N1 H1 O3 7 0.83(3) 2.17(3) 2.974(3) 162(3)
C1 H1A O2 3_555 0.97 2.56 3.401(4) 146

loop_
_geom_torsion_atom_site_label_1
_geom_torsion_atom_site_label_2
_geom_torsion_atom_site_label_3
_geom_torsion_atom_site_label_4
_geom_torsion_site_symmetry_4
_geom_torsion
N1 O1 C1 C1 2_554 -63.7(3)
C1 O1 N1 S1 . -108.3(2)
O2 S1 N1 O1 . 65.1(2)
O3 S1 N1 O1 . -168.64(18)
C2 S1 N1 O1 . -52.2(2)
O2 S1 C2 C3 . -176.8(3)
O3 S1 C2 C3 . 50.9(3)
N1 S1 C2 C3 . -60.6(3)
O2 S1 C2 C7 . 3.3(3)
O3 S1 C2 C7 . -129.0(2)
N1 S1 C2 C7 . 119.5(3)
C3 C2 C7 C6 . 1.2(5)
S1 C2 C7 C6 . -178.9(3)
C6 C5 C4 C3 . 1.8(6)
C8 C5 C4 C3 . -178.7(3)
C4 C5 C6 C7 . -2.4(6)
C8 C5 C6 C7 . 178.1(3)
C2 C7 C6 C5 . 0.9(6)
C7 C2 C3 C4 . -1.7(5)
S1 C2 C3 C4 . 178.4(3)
C5 C4 C3 C2 . 0.2(6)

_cod_database_fobs_code 2242792
